data_4322769
loop_
_publ_author_name
'Vincent J. Catalano'
'Ryan A. Heck'
'Chad E. Immoos'
'Anna \"Ohman'
'Michael G. Hill'

_publ_section_title
;
 Steric Modulation of Electrocatalytic Benzyl Alcohol Oxidation by
 [Ru(trpy)(R2dppi)(O)]2+ Complexes
;
_journal_name_full 'Inorganic Chemistry'
_journal_page_first 2150
_journal_page_last 2157
_journal_paper_doi 10.1021/ic971027v
_journal_volume 37
_journal_year 1998
_chemical_formula_sum 'C64 H44 Cl8 N17 O16 Ru2'
_chemical_formula_weight 1792.90
_chemical_name_common 4c
_chemical_name_systematic
; 
 ? 
;
_space_group_IT_number 2
_symmetry_cell_setting triclinic
_symmetry_space_group_name_Hall '-P 1'
_symmetry_space_group_name_H-M 'P -1'
_atom_sites_solution_hydrogens geom
_atom_sites_solution_primary direct
_atom_sites_solution_secondary difmap
_audit_creation_method SHELXL
_cell_angle_alpha 70.830(10)
_cell_angle_beta 89.760(10)
_cell_angle_gamma 82.440(10)
_cell_formula_units_Z 2
_cell_length_a 13.075(2)
_cell_length_b 16.807(3)
_cell_length_c 17.913(2)
_cell_measurement_reflns_used 22
_cell_measurement_temperature 193(2)
_cell_measurement_theta_max 10.23
_cell_measurement_theta_min 3.95
_cell_volume 3682.6(10)
_computing_cell_refinement 'Siemens XSCANS'
_computing_data_collection 'Siemens XSCANS'
_computing_data_reduction 'Siemens SHELXTL'
_computing_molecular_graphics 'Siemens SHELXTL'
_computing_publication_material 'Siemens SHELXTL'
_computing_structure_refinement 'SHELXL-93 (Sheldrick, 1993)'
_computing_structure_solution 'SHELXL-93 (Sheldrick, 1993)'
_diffrn_ambient_temperature 193(2)
_diffrn_measurement_device 'Siemens P4'
_diffrn_measurement_method '\w scans'
_diffrn_radiation_monochromator graphite
_diffrn_radiation_source 'fine-focus sealed tube'
_diffrn_radiation_type MoK\a
_diffrn_radiation_wavelength 0.71073
_diffrn_reflns_av_R_equivalents 0.0657
_diffrn_reflns_av_sigmaI/netI 0.1380
_diffrn_reflns_limit_h_max 14
_diffrn_reflns_limit_h_min -1
_diffrn_reflns_limit_k_max 17
_diffrn_reflns_limit_k_min -17
_diffrn_reflns_limit_l_max 19
_diffrn_reflns_limit_l_min -19
_diffrn_reflns_number 10976
_diffrn_reflns_theta_max 22.50
_diffrn_reflns_theta_min 1.89
_diffrn_standards_decay_% 2
_diffrn_standards_interval_count 98
_diffrn_standards_number 2
_exptl_absorpt_coefficient_mu 0.778
_exptl_absorpt_correction_T_max 0.99
_exptl_absorpt_correction_T_min 0.77
_exptl_absorpt_correction_type none
_exptl_crystal_colour red
_exptl_crystal_density_diffrn 1.617
_exptl_crystal_description Rod
_exptl_crystal_F_000 1798
_exptl_crystal_size_max 0.34
_exptl_crystal_size_mid 0.34
_exptl_crystal_size_min 0.4
_refine_diff_density_max 1.328
_refine_diff_density_min -0.505
_refine_diff_density_rms 0.135
_refine_ls_extinction_coef 0.0004(3)
_refine_ls_extinction_expression Fc^*^=kFc[1+0.001xFc^2^\l^3^/sin(2\q)]^-1/4^
_refine_ls_extinction_method SHELXL
_refine_ls_goodness_of_fit_all 1.025
_refine_ls_goodness_of_fit_obs 1.143
_refine_ls_hydrogen_treatment 'riding model with fixed U'
_refine_ls_matrix_type full
_refine_ls_number_parameters 964
_refine_ls_number_reflns 8181
_refine_ls_number_restraints 0
_refine_ls_restrained_S_all 1.540
_refine_ls_restrained_S_obs 1.143
_refine_ls_R_factor_all 0.1589
_refine_ls_R_factor_obs 0.0777
_refine_ls_shift/esd_max -0.033
_refine_ls_shift/esd_mean 0.000
_refine_ls_structure_factor_coef Fsqd
_refine_ls_weighting_details 'w=1/[\s^2^(Fo^2^)+(0.1177P)^2^+0.0000P] where P=(Fo^2^+2Fc^2^)/3'
_refine_ls_weighting_scheme calc
_refine_ls_wR_factor_all 0.3270
_refine_ls_wR_factor_obs 0.1829
_reflns_number_observed 5414
_reflns_number_total 9459
_reflns_observed_criterion >2sigma(I)
_cod_data_source_file ic971027v_4.cif
_cod_data_source_block vjc178
_cod_depositor_comments
;
The following automatic conversions were performed:

'_refine_ls_weighting_scheme' value 'calc
w=1/[\s^2^(Fo^2^)+(0.1177P)^2^+0.0000P] where P=(Fo^2^+2Fc^2^)/3' was
changed to 'calc'. New tag '_refine_ls_weighting_details' was
created. The value of the new tag was set to
'w=1/[\s^2^(Fo^2^)+(0.1177P)^2^+0.0000P] where P=(Fo^2^+2Fc^2^)/3'.

Automatic conversion script
Id: cif_fix_values 3143 2015-03-26 13:38:13Z robertas 
;
_cod_database_code 4322769

loop_
_symmetry_equiv_pos_as_xyz
'x, y, z'
'-x, -y, -z'

loop_
_atom_site_aniso_label
_atom_site_aniso_U_11
_atom_site_aniso_U_22
_atom_site_aniso_U_33
_atom_site_aniso_U_23
_atom_site_aniso_U_13
_atom_site_aniso_U_12
Ru1 0.0247(6) 0.0278(6) 0.0316(6) -0.0114(5) -0.0008(5) -0.0058(5)
Ru2 0.0212(6) 0.0291(6) 0.0339(7) -0.0139(5) 0.0015(5) -0.0067(5)
Cl1 0.040(2) 0.039(2) 0.068(3) -0.029(2) 0.004(2) -0.011(2)
Cl2 0.112(4) 0.056(3) 0.070(3) -0.034(2) -0.024(3) -0.028(3)
Cl3 0.055(2) 0.044(2) 0.072(3) -0.026(2) 0.000(2) -0.018(2)
Cl4 0.066(3) 0.043(2) 0.059(3) -0.027(2) -0.009(2) -0.010(2)
Cl5 0.073(3) 0.059(3) 0.055(3) -0.025(2) 0.022(2) 0.001(2)
Cl6 0.049(2) 0.046(2) 0.057(2) -0.016(2) 0.002(2) -0.009(2)
Cl7 0.035(2) 0.045(2) 0.038(2) -0.011(2) 0.002(2) -0.012(2)
Cl8 0.043(2) 0.058(2) 0.054(2) -0.014(2) 0.006(2) -0.009(2)
O1 0.036(7) 0.153(13) 0.116(11) -0.077(10) 0.012(7) 0.001(8)
O2 0.051(7) 0.070(7) 0.067(7) -0.031(6) 0.003(6) 0.009(6)
O3 0.123(11) 0.047(7) 0.091(10) 0.003(7) 0.061(9) 0.004(7)
O4 0.139(12) 0.100(10) 0.061(8) -0.050(8) 0.031(8) -0.016(9)
O5 0.150(15) 0.118(12) 0.256(22) -0.098(14) -0.122(15) -0.019(11)
O6 0.103(10) 0.037(7) 0.136(12) -0.002(7) 0.055(9) -0.010(7)
O7 0.048(7) 0.060(7) 0.090(9) -0.007(6) 0.021(6) 0.011(6)
O8 0.104(11) 0.127(12) 0.086(10) -0.009(9) 0.047(9) 0.030(9)
O9 0.051(6) 0.047(6) 0.076(8) -0.021(6) 0.020(6) 0.001(5)
O10 0.074(8) 0.123(11) 0.054(7) -0.019(7) -0.017(7) -0.033(8)
O11 0.095(9) 0.037(6) 0.060(7) -0.002(5) 0.023(7) 0.000(6)
O12 0.031(6) 0.059(7) 0.109(10) -0.037(7) 0.017(6) -0.009(5)
O13 0.062(7) 0.090(9) 0.103(10) -0.071(8) 0.005(7) 0.002(7)
O14 0.056(8) 0.151(13) 0.189(16) -0.127(13) 0.045(9) -0.056(9)
O15 0.031(6) 0.114(10) 0.125(11) -0.059(9) -0.007(7) 0.008(7)
O16 0.150(16) 0.155(16) 0.134(15) 0.059(13) 0.040(13) -0.004(13)
N1 0.028(6) 0.043(7) 0.031(7) -0.016(5) 0.000(5) -0.014(6)
N2 0.024(6) 0.040(7) 0.034(7) -0.018(6) 0.007(5) -0.012(5)
N3 0.032(6) 0.043(7) 0.044(7) -0.019(6) -0.007(6) -0.015(6)
N4 0.035(6) 0.021(6) 0.033(6) -0.014(5) -0.001(5) -0.009(5)
N5 0.036(7) 0.028(6) 0.033(6) -0.014(5) -0.004(5) -0.002(5)
N6 0.029(6) 0.027(6) 0.031(6) -0.013(5) 0.007(5) -0.007(5)
N7 0.055(8) 0.038(7) 0.032(7) -0.012(6) -0.011(6) -0.008(6)
N8 0.024(6) 0.030(6) 0.048(7) -0.019(6) -0.006(5) 0.001(5)
N9 0.017(6) 0.045(7) 0.048(7) -0.029(6) 0.001(5) 0.002(5)
N10 0.024(6) 0.037(6) 0.026(6) -0.026(5) 0.001(5) -0.008(5)
N11 0.032(7) 0.035(6) 0.034(7) -0.021(6) -0.008(5) -0.003(5)
N12 0.023(6) 0.023(6) 0.046(7) -0.013(5) -0.002(5) -0.005(5)
N13 0.022(6) 0.022(6) 0.029(6) -0.004(5) -0.003(5) -0.007(5)
N14 0.025(6) 0.025(6) 0.028(6) -0.007(5) 0.004(5) -0.001(5)
N15 0.036(7) 0.027(6) 0.024(6) -0.005(5) -0.007(5) -0.006(5)
N16 0.021(6) 0.051(7) 0.050(8) -0.033(6) 0.001(6) -0.006(5)
C1 0.053(9) 0.044(9) 0.027(8) -0.007(7) -0.009(7) 0.000(8)
C2 0.051(10) 0.060(11) 0.037(9) -0.005(8) 0.011(8) -0.003(9)
C3 0.089(14) 0.058(11) 0.033(10) 0.009(8) 0.002(9) -0.013(11)
C4 0.050(9) 0.040(9) 0.049(10) -0.017(8) 0.004(8) 0.004(7)
C5 0.035(8) 0.025(7) 0.047(9) -0.014(7) 0.002(7) -0.011(7)
C6 0.031(8) 0.040(9) 0.042(9) -0.020(7) 0.004(7) -0.016(7)
C7 0.025(8) 0.044(9) 0.067(11) -0.022(8) -0.006(8) -0.005(7)
C8 0.037(9) 0.055(10) 0.063(11) -0.039(9) 0.008(8) -0.006(8)
C9 0.046(9) 0.082(12) 0.044(9) -0.033(9) 0.018(8) -0.031(9)
C10 0.024(7) 0.054(9) 0.048(10) -0.030(8) 0.013(7) -0.016(7)
C11 0.035(8) 0.044(9) 0.042(9) -0.023(7) 0.009(7) -0.021(7)
C12 0.043(9) 0.078(12) 0.040(10) -0.027(9) 0.001(8) -0.018(9)
C14 0.072(12) 0.039(9) 0.054(11) -0.016(8) -0.010(9) -0.011(9)
C15 0.047(9) 0.034(8) 0.034(9) 0.000(7) -0.004(7) -0.004(7)
C16 0.037(8) 0.019(7) 0.034(8) 0.001(6) -0.007(7) -0.005(6)
C17 0.055(10) 0.038(8) 0.037(8) -0.023(7) 0.009(7) -0.016(8)
C18 0.047(9) 0.032(8) 0.045(9) -0.017(7) 0.006(7) 0.000(7)
C19 0.023(7) 0.047(9) 0.037(8) -0.012(7) 0.009(6) -0.007(7)
C20 0.024(7) 0.019(7) 0.032(7) -0.005(6) -0.012(6) -0.003(6)
C21 0.042(9) 0.015(7) 0.040(8) 0.000(6) -0.001(7) -0.002(6)
C22 0.031(8) 0.063(10) 0.035(8) -0.024(8) 0.014(7) -0.025(7)
C23 0.045(9) 0.045(9) 0.032(8) -0.019(7) 0.007(7) -0.025(7)
C13 0.060(11) 0.065(12) 0.052(11) -0.003(10) -0.016(9) -0.032(10)
C24 0.038(8) 0.023(7) 0.033(8) -0.009(6) -0.010(6) -0.016(6)
C25 0.031(8) 0.030(8) 0.040(8) -0.020(7) -0.010(7) 0.004(6)
C26 0.051(10) 0.050(9) 0.055(10) -0.037(8) 0.004(8) -0.010(8)
C27 0.049(10) 0.069(11) 0.067(12) -0.035(10) -0.008(9) 0.002(9)
C28 0.069(12) 0.047(10) 0.049(10) -0.029(8) -0.005(9) 0.020(9)
C29 0.067(11) 0.032(8) 0.056(10) -0.024(8) -0.026(9) -0.002(8)
C30 0.030(8) 0.038(8) 0.039(8) -0.013(7) -0.001(7) -0.002(7)
C31 0.053(10) 0.057(10) 0.070(11) -0.024(9) -0.035(9) -0.016(8)
C40 0.043(9) 0.040(8) 0.035(8) -0.006(7) 0.019(7) -0.011(7)
C44 0.060(11) 0.029(8) 0.037(9) -0.003(7) 0.000(8) -0.004(8)
C45 0.034(8) 0.054(10) 0.065(11) -0.024(9) -0.008(8) 0.001(8)
C54 0.038(8) 0.043(8) 0.036(8) -0.023(7) -0.007(7) 0.010(7)
C51 0.021(7) 0.025(7) 0.033(8) 0.000(6) 0.004(6) -0.010(6)
C56 0.029(7) 0.038(8) 0.021(7) -0.013(6) 0.000(6) -0.006(6)
C52 0.032(8) 0.026(7) 0.026(7) 0.000(6) 0.011(6) 0.003(6)
C60 0.047(9) 0.033(8) 0.024(7) -0.004(6) -0.026(7) 0.006(7)
C47 0.043(9) 0.043(9) 0.053(10) -0.008(8) -0.007(8) -0.016(8)
C58 0.037(9) 0.087(12) 0.034(8) -0.036(8) 0.006(7) -0.017(8)
C55 0.022(7) 0.040(8) 0.028(7) -0.015(6) 0.012(6) -0.002(6)
C41 0.037(8) 0.019(7) 0.023(7) -0.004(6) -0.005(6) 0.000(6)
C48 0.042(9) 0.049(10) 0.073(12) -0.012(9) 0.000(9) -0.030(8)
C38 0.034(8) 0.073(11) 0.040(9) -0.026(9) 0.004(7) -0.025(8)
C46 0.036(9) 0.040(9) 0.060(10) -0.023(8) 0.008(8) -0.006(7)
C53 0.027(7) 0.042(8) 0.024(7) -0.006(6) 0.014(6) -0.007(7)
C59 0.043(9) 0.060(10) 0.041(9) -0.014(8) -0.003(8) -0.032(8)
C57 0.041(9) 0.050(9) 0.028(8) -0.016(7) 0.005(7) -0.021(7)
C43 0.048(10) 0.037(9) 0.043(9) -0.004(7) -0.013(8) -0.002(8)
C42 0.043(9) 0.029(8) 0.029(8) -0.013(7) 0.003(7) -0.001(7)
C37 0.028(8) 0.045(9) 0.023(7) -0.017(6) 0.008(6) -0.023(7)
C32 0.031(8) 0.014(7) 0.060(10) -0.016(7) -0.009(7) 0.004(6)
C50 0.034(8) 0.049(9) 0.042(9) -0.006(7) 0.011(7) -0.022(7)
C36 0.016(7) 0.060(10) 0.051(9) -0.040(8) 0.010(7) -0.012(7)
C34 0.025(9) 0.075(13) 0.085(13) -0.029(11) 0.001(9) 0.009(9)
C35 0.037(9) 0.072(12) 0.047(10) -0.021(9) 0.005(7) -0.009(9)
C39 0.060(11) 0.072(12) 0.047(10) -0.027(9) 0.030(9) -0.029(10)
C49 0.062(11) 0.065(11) 0.063(12) -0.022(10) 0.012(9) -0.031(10)
C33 0.056(11) 0.047(10) 0.056(10) -0.027(8) -0.006(9) 0.010(9)
C61 0.027(8) 0.062(10) 0.055(10) -0.030(9) -0.004(7) -0.009(7)
C62 0.066(13) 0.147(19) 0.089(15) -0.079(14) -0.004(11) -0.008(13)

loop_
_atom_site_label
_atom_site_type_symbol
_atom_site_fract_x
_atom_site_fract_y
_atom_site_fract_z
_atom_site_U_iso_or_equiv
_atom_site_thermal_displace_type
_atom_site_occupancy
_atom_site_calc_flag
_atom_site_refinement_flags
_atom_site_disorder_group
Ru1 Ru 0.31568(8) 0.43684(6) 0.20622(6) 0.0274(3) Uani 1 d . .
Ru2 Ru 1.17077(8) 0.89293(6) 0.30966(6) 0.0269(3) Uani 1 d . .
Cl1 Cl 0.2862(3) 0.6235(2) 0.2640(2) 0.0455(9) Uani 1 d . .
Cl2 Cl 0.0132(4) 0.0610(3) 0.0546(3) 0.0746(14) Uani 1 d . .
Cl3 Cl 1.2701(3) 1.0919(2) 0.2770(2) 0.0541(10) Uani 1 d . .
Cl4 Cl 0.9433(3) 0.5519(2) 0.0655(2) 0.0533(10) Uani 1 d . .
Cl5 Cl 0.4941(3) 0.7385(3) 0.1169(2) 0.0615(12) Uani 1 d . .
Cl6 Cl 0.5492(3) 0.9651(2) 0.3560(2) 0.0506(10) Uani 1 d . .
Cl7 Cl 0.2515(3) 0.4225(2) 0.5543(2) 0.0392(9) Uani 1 d . .
Cl8 Cl 0.2418(3) 0.6997(3) 0.6907(2) 0.0524(10) Uani 1 d . .
O1 O 0.4029(8) 0.7172(9) 0.0864(8) 0.095(4) Uani 1 d . .
O2 O 0.5806(8) 0.6758(7) 0.1186(6) 0.062(3) Uani 1 d . .
O3 O 0.5121(11) 0.8196(7) 0.0647(8) 0.095(5) Uani 1 d . .
O4 O 0.4726(11) 0.7413(8) 0.1935(7) 0.095(4) Uani 1 d . .
O5 O 0.4773(13) 0.9372(10) 0.3163(12) 0.165(9) Uani 1 d . .
O6 O 0.5883(10) 1.0371(7) 0.3060(9) 0.098(5) Uani 1 d . .
O7 O 0.6327(8) 0.8968(7) 0.3899(7) 0.072(3) Uani 1 d . .
O8 O 0.4951(11) 0.9916(9) 0.4169(8) 0.117(5) Uani 1 d . .
O9 O 0.2092(8) 0.4778(6) 0.5963(6) 0.058(3) Uani 1 d . .
O10 O 0.1859(9) 0.4344(8) 0.4885(7) 0.084(4) Uani 1 d . .
O11 O 0.2641(9) 0.3360(6) 0.6076(6) 0.069(3) Uani 1 d . .
O12 O 0.3502(7) 0.4450(6) 0.5261(7) 0.064(3) Uani 1 d . .
O13 O 0.1944(9) 0.7267(7) 0.7513(7) 0.077(4) Uani 1 d . .
O14 O 0.1845(9) 0.6431(9) 0.6719(10) 0.111(5) Uani 1 d . .
O15 O 0.3423(8) 0.6577(8) 0.7187(8) 0.087(4) Uani 1 d . .
O16 O 0.2510(14) 0.7699(12) 0.6248(11) 0.174(9) Uani 1 d . .
N1 N 0.3617(8) 0.3378(7) 0.3101(6) 0.032(3) Uani 1 d . .
N2 N 0.4130(7) 0.3639(7) 0.1642(6) 0.030(3) Uani 1 d . .
N3 N 0.3054(8) 0.5084(7) 0.0866(6) 0.038(3) Uani 1 d . .
N4 N 0.1931(8) 0.4965(6) 0.2549(6) 0.028(2) Uani 1 d . .
N5 N 0.1975(8) 0.3816(6) 0.1878(6) 0.032(3) Uani 1 d . .
N6 N 0.2054(7) 0.3336(6) 0.1419(6) 0.028(2) Uani 1 d . .
N7 N 0.0802(9) 0.1851(7) 0.0883(6) 0.041(3) Uani 1 d . .
N8 N 0.4393(8) 0.4881(6) 0.2330(6) 0.033(3) Uani 1 d . .
N9 N 1.0260(7) 0.9666(7) 0.2901(6) 0.034(3) Uani 1 d . .
N10 N 1.0876(7) 0.8136(6) 0.3846(6) 0.025(2) Uani 1 d . .
N11 N 1.2839(8) 0.7896(6) 0.3604(6) 0.031(3) Uani 1 d . .
N12 N 1.2562(7) 0.9677(6) 0.2196(6) 0.030(3) Uani 1 d . .
N13 N 1.1472(7) 0.8507(6) 0.2192(6) 0.025(2) Uani 1 d . .
N14 N 1.0743(7) 0.7994(6) 0.2233(6) 0.027(2) Uani 1 d . .
N15 N 0.9968(8) 0.6647(6) 0.1231(6) 0.030(3) Uani 1 d . .
N16 N 1.2076(8) 0.9322(7) 0.4007(7) 0.037(3) Uani 1 d . .
C1 C 0.3378(11) 0.3318(9) 0.3826(8) 0.043(4) Uani 1 d . .
H1A H 0.2944(11) 0.3764(9) 0.3906(8) 0.052 Uiso 1 calc R .
C2 C 0.3741(12) 0.2618(10) 0.4483(9) 0.053(4) Uani 1 d . .
H2A H 0.3537(12) 0.2589(10) 0.4988(9) 0.063 Uiso 1 calc R .
C3 C 0.4397(14) 0.1986(11) 0.4364(9) 0.065(5) Uani 1 d . .
H3A H 0.4629(14) 0.1505(11) 0.4793(9) 0.079 Uiso 1 calc R .
C4 C 0.4732(11) 0.2038(9) 0.3621(9) 0.047(4) Uani 1 d . .
H4A H 0.5210(11) 0.1613(9) 0.3546(9) 0.056 Uiso 1 calc R .
C5 C 0.4322(10) 0.2766(8) 0.2970(8) 0.034(3) Uani 1 d . .
C6 C 0.4598(10) 0.2912(9) 0.2145(8) 0.035(3) Uani 1 d . .
C7 C 0.5246(10) 0.2369(9) 0.1860(9) 0.045(4) Uani 1 d . .
H7A H 0.5568(10) 0.1858(9) 0.2213(9) 0.054 Uiso 1 calc R .
C8 C 0.5420(11) 0.2563(10) 0.1082(10) 0.047(4) Uani 1 d . .
H8A H 0.5865(11) 0.2200(10) 0.0894(10) 0.056 Uiso 1 calc R .
C9 C 0.4899(11) 0.3343(11) 0.0560(9) 0.052(4) Uani 1 d . .
H9A H 0.4989(11) 0.3495(11) 0.0018(9) 0.063 Uiso 1 calc R .
C10 C 0.4243(10) 0.3887(9) 0.0868(8) 0.038(3) Uani 1 d . .
C11 C 0.3628(10) 0.4695(9) 0.0414(8) 0.037(3) Uani 1 d . .
C12 C 0.3561(11) 0.5040(11) -0.0411(9) 0.051(4) Uani 1 d . .
H12A H 0.3939(11) 0.4766(11) -0.0719(9) 0.061 Uiso 1 calc R .
C14 C 0.2371(13) 0.6190(10) -0.0325(9) 0.055(4) Uani 1 d . .
H14A H 0.1945(13) 0.6700(10) -0.0564(9) 0.065 Uiso 1 calc R .
C15 C 0.2456(11) 0.5809(8) 0.0507(8) 0.041(4) Uani 1 d . .
H15A H 0.2074(11) 0.6081(8) 0.0816(8) 0.049 Uiso 1 calc R .
C16 C 0.1880(10) 0.5617(7) 0.2861(8) 0.032(3) Uani 1 d . .
C17 C 0.1113(11) 0.5798(9) 0.3312(8) 0.040(4) Uani 1 d . .
H17A H 0.1137(11) 0.6237(9) 0.3517(8) 0.048 Uiso 1 calc R .
C18 C 0.0298(11) 0.5336(8) 0.3470(8) 0.041(4) Uani 1 d . .
H18A H -0.0210(11) 0.5435(8) 0.3805(8) 0.049 Uiso 1 calc R .
C19 C 0.0250(10) 0.4711(8) 0.3115(7) 0.036(3) Uani 1 d . .
H19A H -0.0321(10) 0.4423(8) 0.3169(7) 0.043 Uiso 1 calc R .
C20 C 0.1078(9) 0.4535(7) 0.2681(7) 0.026(3) Uani 1 d . .
C21 C 0.1063(10) 0.3928(7) 0.2248(8) 0.035(3) Uani 1 d . .
C22 C 0.0246(10) 0.3532(9) 0.2163(8) 0.039(4) Uani 1 d . .
H22A H -0.0365(10) 0.3608(9) 0.2415(8) 0.047 Uiso 1 calc R .
C23 C 0.0336(11) 0.3031(8) 0.1710(7) 0.037(3) Uani 1 d . .
H23A H -0.0205(11) 0.2746(8) 0.1650(7) 0.045 Uiso 1 calc R .
C13 C 0.2931(13) 0.5786(11) -0.0758(10) 0.061(5) Uani 1 d . .
H13A H 0.2886(13) 0.6021(11) -0.1307(10) 0.073 Uiso 1 calc R .
C24 C 0.1254(10) 0.2949(7) 0.1334(7) 0.030(3) Uani 1 d . .
C25 C 0.1450(10) 0.2422(8) 0.0802(8) 0.033(3) Uani 1 d . .
C26 C 0.2263(11) 0.2514(9) 0.0297(8) 0.047(4) Uani 1 d . .
H26A H 0.2713(11) 0.2905(9) 0.0276(8) 0.056 Uiso 1 calc R .
C27 C 0.2386(13) 0.1999(10) -0.0182(10) 0.059(4) Uani 1 d . .
H27A H 0.2901(13) 0.2059(10) -0.0548(10) 0.071 Uiso 1 calc R .
C28 C 0.1746(13) 0.1418(10) -0.0100(9) 0.054(4) Uani 1 d . .
H28A H 0.1834(13) 0.1051(10) -0.0394(9) 0.065 Uiso 1 calc R .
C29 C 0.0960(13) 0.1365(9) 0.0417(9) 0.050(4) Uani 1 d . .
C30 C 0.5095(11) 0.5061(8) 0.2572(8) 0.036(3) Uani 1 d . .
C31 C 0.5966(11) 0.5316(9) 0.2921(9) 0.058(5) Uani 1 d . .
H31A H 0.6021(50) 0.5903(21) 0.2642(39) 0.087 Uiso 1 calc R .
H31B H 0.6595(16) 0.4970(44) 0.2881(54) 0.087 Uiso 1 calc R .
H31C H 0.5848(38) 0.5242(60) 0.3468(18) 0.087 Uiso 1 calc R .
C40 C 1.0790(11) 0.6830(9) 0.4829(8) 0.041(4) Uani 1 d . .
H40A H 1.1116(11) 0.6319(9) 0.5179(8) 0.049 Uiso 1 calc R .
C44 C 1.4159(12) 0.6478(9) 0.4501(8) 0.044(4) Uani 1 d . .
H44A H 1.4607(12) 0.6005(9) 0.4802(8) 0.053 Uiso 1 calc R .
C45 C 1.4520(11) 0.7084(9) 0.3893(9) 0.051(4) Uani 1 d . .
H45A H 1.5215(11) 0.7027(9) 0.3777(9) 0.061 Uiso 1 calc R .
C54 C 1.1329(10) 0.7869(8) 0.0999(8) 0.038(3) Uani 1 d . .
H54A H 1.1261(10) 0.7648(8) 0.0592(8) 0.046 Uiso 1 calc R .
C51 C 1.2780(9) 0.9332(7) 0.1612(7) 0.028(3) Uani 1 d . .
C56 C 0.9842(9) 0.7148(8) 0.1682(7) 0.029(3) Uani 1 d . .
C52 C 1.2105(9) 0.8697(7) 0.1590(7) 0.031(3) Uani 1 d . .
C60 C 0.9253(11) 0.6150(8) 0.1257(7) 0.037(4) Uani 1 d . .
C47 C 1.3031(11) 1.0367(9) 0.2122(9) 0.047(4) Uani 1 d . .
C58 C 0.8283(11) 0.6635(10) 0.2161(8) 0.048(4) Uani 1 d . .
H58A H 0.7713(11) 0.6647(10) 0.2471(8) 0.057 Uiso 1 calc R .
C55 C 1.0668(9) 0.7681(8) 0.1636(7) 0.030(3) Uani 1 d . .
C41 C 1.1366(10) 0.7390(7) 0.4330(7) 0.028(3) Uani 1 d . .
C48 C 1.3741(11) 1.0658(10) 0.1548(10) 0.054(4) Uani 1 d . .
H48A H 1.4060(11) 1.1124(10) 0.1540(10) 0.065 Uiso 1 calc R .
C38 C 0.9279(11) 0.7807(10) 0.4323(8) 0.046(4) Uani 1 d . .
H38A H 0.8569(11) 0.7956(10) 0.4328(8) 0.055 Uiso 1 calc R .
C46 C 1.3838(11) 0.7801(9) 0.3436(9) 0.044(4) Uani 1 d . .
H46A H 1.4084(11) 0.8212(9) 0.3014(9) 0.053 Uiso 1 calc R .
C53 C 1.2063(9) 0.8373(8) 0.0978(7) 0.032(3) Uani 1 d . .
H53A H 1.2519(9) 0.8496(8) 0.0569(7) 0.038 Uiso 1 calc R .
C59 C 0.8386(11) 0.6115(9) 0.1711(8) 0.046(4) Uani 1 d . .
H59A H 0.7902(11) 0.5757(9) 0.1709(8) 0.055 Uiso 1 calc R .
C57 C 0.9023(10) 0.7134(8) 0.2151(7) 0.038(3) Uani 1 d . .
H57A H 0.8967(10) 0.7473(8) 0.2472(7) 0.045 Uiso 1 calc R .
C43 C 1.3132(11) 0.6563(9) 0.4674(9) 0.045(4) Uani 1 d . .
H43A H 1.2874(11) 0.6155(9) 0.5092(9) 0.054 Uiso 1 calc R .
C42 C 1.2513(10) 0.7259(8) 0.4215(8) 0.034(3) Uani 1 d . .
C37 C 0.9853(9) 0.8371(8) 0.3830(7) 0.029(3) Uani 1 d . .
C32 C 1.0012(10) 1.0480(7) 0.2433(8) 0.034(3) Uani 1 d . .
H32A H 1.0531(10) 1.0777(7) 0.2170(8) 0.041 Uiso 1 calc R .
C50 C 1.3466(10) 0.9614(9) 0.1030(8) 0.042(4) Uani 1 d . .
H50A H 1.3584(10) 0.9349(9) 0.0650(8) 0.051 Uiso 1 calc R .
C36 C 0.9513(9) 0.9229(9) 0.3303(8) 0.036(3) Uani 1 d . .
C34 C 0.8253(11) 1.0451(11) 0.2731(11) 0.062(5) Uani 1 d . .
H34A H 0.7576(11) 1.0721(11) 0.2677(11) 0.075 Uiso 1 calc R .
C35 C 0.8490(11) 0.9625(11) 0.3205(9) 0.051(4) Uani 1 d . .
H35A H 0.7970(11) 0.9325(11) 0.3463(9) 0.062 Uiso 1 calc R .
C39 C 0.9734(12) 0.7022(11) 0.4815(9) 0.056(4) Uani 1 d . .
H39A H 0.9335(12) 0.6631(11) 0.5128(9) 0.067 Uiso 1 calc R .
C49 C 1.3971(13) 1.0278(10) 0.1009(10) 0.061(5) Uani 1 d . .
H49A H 1.4459(13) 1.0460(10) 0.0634(10) 0.073 Uiso 1 calc R .
C33 C 0.9020(12) 1.0880(10) 0.2336(9) 0.052(4) Uani 1 d . .
H33A H 0.8866(12) 1.1440(10) 0.2003(9) 0.063 Uiso 1 calc R .
C61 C 1.2396(10) 0.9455(9) 0.4518(9) 0.045(4) Uani 1 d . .
C62 C 1.2780(14) 0.9648(14) 0.5214(11) 0.091(7) Uani 1 d . .
H62A H 1.2293(54) 1.0074(66) 0.5319(52) 0.137 Uiso 1 calc R .
H62B H 1.3434(54) 0.9854(84) 0.5102(33) 0.137 Uiso 1 calc R .
H62C H 1.2862(102) 0.9140(24) 0.5667(22) 0.137 Uiso 1 calc R .
C1S C 0.6580(20) 0.8917(16) 0.1894(15) 0.035(6) Uiso 0.50 d P .
C2S C 0.6813(19) 0.9737(16) 0.1291(15) 0.031(6) Uiso 0.50 d P .
N1S N 0.6999(17) 1.0364(14) 0.0995(13) 0.039(6) Uiso 0.50 d P .
C3S C 0.0630(22) 0.1710(17) 0.3900(16) 0.040(7) Uiso 0.50 d P .
C4S C -0.0019(27) 0.1272(21) 0.4226(21) 0.068(10) Uiso 0.50 d P .
N2S N 0.1464(23) 0.1911(17) 0.3805(17) 0.071(8) Uiso 0.50 d P .

loop_
_atom_type_symbol
_atom_type_description
_atom_type_scat_dispersion_real
_atom_type_scat_dispersion_imag
_atom_type_scat_source
C C 0.0033 0.0016 'International Tables Vol C Tables 4.2.6.8 and 6.1.1.4'
H H 0.0000 0.0000 'International Tables Vol C Tables 4.2.6.8 and 6.1.1.4'
N N 0.0061 0.0033 'International Tables Vol C Tables 4.2.6.8 and 6.1.1.4'
O O 0.0106 0.0060 'International Tables Vol C Tables 4.2.6.8 and 6.1.1.4'
Cl Cl 0.1484 0.1585 'International Tables Vol C Tables 4.2.6.8 and 6.1.1.4'
Ru Ru -1.2594 0.8363 'International Tables Vol C Tables 4.2.6.8 and 6.1.1.4'

loop_
_geom_angle_atom_site_label_1
_geom_angle_atom_site_label_2
_geom_angle_atom_site_label_3
_geom_angle
_geom_angle_site_symmetry_1
_geom_angle_site_symmetry_3
_geom_angle_publ_flag
N2 Ru1 N5 91.7(4) . . ?
N2 Ru1 N8 88.4(4) . . ?
N5 Ru1 N8 176.1(4) . . ?
N2 Ru1 N1 80.1(4) . . ?
N5 Ru1 N1 91.8(4) . . ?
N8 Ru1 N1 84.3(4) . . ?
N2 Ru1 N3 79.5(4) . . ?
N5 Ru1 N3 88.5(4) . . ?
N8 Ru1 N3 95.4(4) . . ?
N1 Ru1 N3 159.6(4) . . ?
N2 Ru1 N4 169.0(4) . . ?
N5 Ru1 N4 78.0(4) . . ?
N8 Ru1 N4 101.5(4) . . ?
N1 Ru1 N4 96.0(4) . . ?
N3 Ru1 N4 104.0(4) . . ?
N10 Ru2 N13 94.8(4) . . ?
N10 Ru2 N16 87.5(4) . . ?
N13 Ru2 N16 175.1(4) . . ?
N10 Ru2 N11 79.5(4) . . ?
N13 Ru2 N11 90.9(4) . . ?
N16 Ru2 N11 85.3(4) . . ?
N10 Ru2 N9 79.1(4) . . ?
N13 Ru2 N9 92.2(4) . . ?
N16 Ru2 N9 92.4(4) . . ?
N11 Ru2 N9 158.5(4) . . ?
N10 Ru2 N12 172.2(4) . . ?
N13 Ru2 N12 77.4(4) . . ?
N16 Ru2 N12 100.2(4) . . ?
N11 Ru2 N12 99.4(4) . . ?
N9 Ru2 N12 102.0(4) . . ?
O4 Cl5 O3 111.3(8) . . ?
O4 Cl5 O2 111.6(8) . . ?
O3 Cl5 O2 109.9(7) . . ?
O4 Cl5 O1 107.1(8) . . ?
O3 Cl5 O1 107.2(9) . . ?
O2 Cl5 O1 109.6(7) . . ?
O5 Cl6 O6 112.0(11) . . ?
O5 Cl6 O7 109.6(8) . . ?
O6 Cl6 O7 110.2(7) . . ?
O5 Cl6 O8 107.3(12) . . ?
O6 Cl6 O8 106.4(8) . . ?
O7 Cl6 O8 111.4(8) . . ?
O10 Cl7 O9 109.0(7) . . ?
O10 Cl7 O12 108.2(7) . . ?
O9 Cl7 O12 108.9(6) . . ?
O10 Cl7 O11 112.3(7) . . ?
O9 Cl7 O11 108.8(6) . . ?
O12 Cl7 O11 109.5(7) . . ?
O16 Cl8 O14 111.2(12) . . ?
O16 Cl8 O15 108.2(10) . . ?
O14 Cl8 O15 109.4(8) . . ?
O16 Cl8 O13 109.7(11) . . ?
O14 Cl8 O13 110.2(7) . . ?
O15 Cl8 O13 108.2(8) . . ?
C1 N1 C5 119.6(12) . . ?
C1 N1 Ru1 128.3(9) . . ?
C5 N1 Ru1 111.8(8) . . ?
C10 N2 C6 123.9(11) . . ?
C10 N2 Ru1 117.8(9) . . ?
C6 N2 Ru1 118.3(9) . . ?
C15 N3 C11 118.6(12) . . ?
C15 N3 Ru1 128.1(10) . . ?
C11 N3 Ru1 113.1(9) . . ?
C16 N4 C20 114.4(10) . . ?
C16 N4 Ru1 131.9(8) . . ?
C20 N4 Ru1 112.9(7) . . ?
N6 N5 C21 120.0(10) . . ?
N6 N5 Ru1 121.1(8) . . ?
C21 N5 Ru1 118.9(8) . . ?
N5 N6 C24 119.2(10) . . ?
C25 N7 C29 115.8(13) . . ?
C30 N8 Ru1 170.1(11) . . ?
C32 N9 C36 119.7(11) . . ?
C32 N9 Ru2 127.7(9) . . ?
C36 N9 Ru2 112.5(8) . . ?
C37 N10 C41 123.7(11) . . ?
C37 N10 Ru2 117.9(8) . . ?
C41 N10 Ru2 118.4(8) . . ?
C46 N11 C42 117.1(12) . . ?
C46 N11 Ru2 128.4(10) . . ?
C42 N11 Ru2 114.3(8) . . ?
C47 N12 C51 113.5(11) . . ?
C47 N12 Ru2 133.4(9) . . ?
C51 N12 Ru2 112.6(7) . . ?
C52 N13 N14 122.1(10) . . ?
C52 N13 Ru2 117.8(8) . . ?
N14 N13 Ru2 119.9(7) . . ?
C55 N14 N13 117.4(10) . . ?
C60 N15 C56 117.1(11) . . ?
C61 N16 Ru2 170.2(11) . . ?
N1 C1 C2 123.3(14) . . ?
C3 C2 C1 118.0(14) . . ?
C2 C3 C4 121.4(14) . . ?
C3 C4 C5 117.9(14) . . ?
N1 C5 C4 119.5(12) . . ?
N1 C5 C6 116.1(11) . . ?
C4 C5 C6 124.4(12) . . ?
N2 C6 C7 119.4(13) . . ?
N2 C6 C5 113.7(12) . . ?
C7 C6 C5 126.8(13) . . ?
C8 C7 C6 121.5(14) . . ?
C7 C8 C9 117.6(13) . . ?
C10 C9 C8 119.7(14) . . ?
N2 C10 C9 117.9(13) . . ?
N2 C10 C11 115.5(12) . . ?
C9 C10 C11 126.6(14) . . ?
N3 C11 C12 120.7(13) . . ?
N3 C11 C10 114.1(12) . . ?
C12 C11 C10 125.1(13) . . ?
C13 C12 C11 118.9(15) . . ?
C13 C14 C15 117.5(15) . . ?
N3 C15 C14 122.8(14) . . ?
C17 C16 N4 124.3(12) . . ?
C17 C16 Cl1 119.2(10) . . ?
N4 C16 Cl1 116.5(10) . . ?
C16 C17 C18 120.3(12) . . ?
C17 C18 C19 118.7(13) . . ?
C20 C19 C18 118.1(12) . . ?
C19 C20 N4 123.9(11) . . ?
C19 C20 C21 121.6(11) . . ?
N4 C20 C21 114.2(11) . . ?
C22 C21 N5 120.8(12) . . ?
C22 C21 C20 126.3(12) . . ?
N5 C21 C20 112.8(11) . . ?
C23 C22 C21 119.1(13) . . ?
C22 C23 C24 118.4(12) . . ?
C14 C13 C12 121.5(16) . . ?
N6 C24 C23 122.5(11) . . ?
N6 C24 C25 113.7(11) . . ?
C23 C24 C25 123.9(11) . . ?
N7 C25 C26 124.0(12) . . ?
N7 C25 C24 114.3(12) . . ?
C26 C25 C24 121.6(12) . . ?
C25 C26 C27 117.8(14) . . ?
C28 C27 C26 118.5(16) . . ?
C27 C28 C29 120.0(14) . . ?
N7 C29 C28 123.8(14) . . ?
N7 C29 Cl2 115.1(13) . . ?
C28 C29 Cl2 121.0(12) . . ?
N8 C30 C31 176.3(14) . . ?
C41 C40 C39 120.3(14) . . ?
C45 C44 C43 120.2(14) . . ?
C44 C45 C46 119.8(14) . . ?
C53 C54 C55 120.0(12) . . ?
N12 C51 C50 124.0(11) . . ?
N12 C51 C52 113.7(10) . . ?
C50 C51 C52 121.8(12) . . ?
N15 C56 C57 121.1(11) . . ?
N15 C56 C55 114.7(11) . . ?
C57 C56 C55 124.2(11) . . ?
N13 C52 C53 121.9(11) . . ?
N13 C52 C51 114.0(11) . . ?
C53 C52 C51 123.9(11) . . ?
N15 C60 C59 124.9(12) . . ?
N15 C60 Cl4 115.8(11) . . ?
C59 C60 Cl4 119.3(11) . . ?
N12 C47 C48 123.6(14) . . ?
N12 C47 Cl3 117.3(11) . . ?
C48 C47 Cl3 119.2(11) . . ?
C57 C58 C59 119.3(13) . . ?
N14 C55 C54 121.4(11) . . ?
N14 C55 C56 116.3(10) . . ?
C54 C55 C56 122.3(11) . . ?
N10 C41 C40 118.5(12) . . ?
N10 C41 C42 113.7(11) . . ?
C40 C41 C42 127.7(12) . . ?
C49 C48 C47 120.9(14) . . ?
C37 C38 C39 121.3(14) . . ?
N11 C46 C45 120.6(14) . . ?
C54 C53 C52 117.1(11) . . ?
C58 C59 C60 116.3(12) . . ?
C58 C57 C56 121.3(12) . . ?
C42 C43 C44 117.6(14) . . ?
C43 C42 N11 124.7(13) . . ?
C43 C42 C41 121.7(13) . . ?
N11 C42 C41 113.6(11) . . ?
N10 C37 C38 117.6(13) . . ?
N10 C37 C36 113.7(10) . . ?
C38 C37 C36 128.6(12) . . ?
N9 C32 C33 121.8(13) . . ?
C49 C50 C51 120.2(14) . . ?
N9 C36 C35 119.3(13) . . ?
N9 C36 C37 116.3(11) . . ?
C35 C36 C37 124.3(12) . . ?
C35 C34 C33 119.4(14) . . ?
C34 C35 C36 120.1(14) . . ?
C40 C39 C38 118.5(14) . . ?
C48 C49 C50 117.5(15) . . ?
C32 C33 C34 119.5(14) . . ?
N16 C61 C62 177.5(16) . . ?
N1S C2S C1S 165.4(27) . . ?
N2S C3S C4S 155.7(35) . . ?

loop_
_geom_bond_atom_site_label_1
_geom_bond_atom_site_label_2
_geom_bond_distance
_geom_bond_site_symmetry_2
_geom_bond_publ_flag
Ru1 N2 1.969(10) . ?
Ru1 N5 1.986(10) . ?
Ru1 N8 2.057(11) . ?
Ru1 N1 2.075(10) . ?
Ru1 N3 2.080(11) . ?
Ru1 N4 2.115(10) . ?
Ru2 N10 1.988(10) . ?
Ru2 N13 2.011(9) . ?
Ru2 N16 2.031(11) . ?
Ru2 N11 2.081(10) . ?
Ru2 N9 2.084(10) . ?
Ru2 N12 2.110(10) . ?
Cl1 C16 1.721(13) . ?
Cl2 C29 1.733(15) . ?
Cl3 C47 1.73(2) . ?
Cl4 C60 1.741(13) . ?
Cl5 O4 1.414(11) . ?
Cl5 O3 1.426(11) . ?
Cl5 O2 1.433(10) . ?
Cl5 O1 1.448(12) . ?
Cl6 O5 1.395(12) . ?
Cl6 O6 1.404(11) . ?
Cl6 O7 1.448(11) . ?
Cl6 O8 1.455(13) . ?
Cl7 O10 1.404(11) . ?
Cl7 O9 1.433(10) . ?
Cl7 O12 1.435(10) . ?
Cl7 O11 1.441(10) . ?
Cl8 O16 1.386(15) . ?
Cl8 O14 1.406(11) . ?
Cl8 O15 1.416(11) . ?
Cl8 O13 1.420(11) . ?
N1 C1 1.31(2) . ?
N1 C5 1.37(2) . ?
N2 C10 1.32(2) . ?
N2 C6 1.33(2) . ?
N3 C15 1.32(2) . ?
N3 C11 1.36(2) . ?
N4 C16 1.378(15) . ?
N4 C20 1.385(14) . ?
N5 N6 1.323(13) . ?
N5 C21 1.38(2) . ?
N6 C24 1.336(14) . ?
N7 C25 1.34(2) . ?
N7 C29 1.34(2) . ?
N8 C30 1.132(15) . ?
N9 C32 1.346(15) . ?
N9 C36 1.36(2) . ?
N10 C37 1.34(2) . ?
N10 C41 1.347(14) . ?
N11 C46 1.34(2) . ?
N11 C42 1.37(2) . ?
N12 C47 1.35(2) . ?
N12 C51 1.37(2) . ?
N13 C52 1.337(15) . ?
N13 N14 1.352(12) . ?
N14 C55 1.348(15) . ?
N15 C60 1.32(2) . ?
N15 C56 1.342(15) . ?
N16 C61 1.11(2) . ?
C1 C2 1.39(2) . ?
C2 C3 1.35(2) . ?
C3 C4 1.38(2) . ?
C4 C5 1.43(2) . ?
C5 C6 1.47(2) . ?
C6 C7 1.38(2) . ?
C7 C8 1.35(2) . ?
C8 C9 1.42(2) . ?
C9 C10 1.41(2) . ?
C10 C11 1.46(2) . ?
C11 C12 1.40(2) . ?
C12 C13 1.36(2) . ?
C14 C13 1.34(2) . ?
C14 C15 1.41(2) . ?
C16 C17 1.35(2) . ?
C17 C18 1.37(2) . ?
C18 C19 1.40(2) . ?
C19 C20 1.39(2) . ?
C20 C21 1.47(2) . ?
C21 C22 1.37(2) . ?
C22 C23 1.34(2) . ?
C23 C24 1.39(2) . ?
C24 C25 1.50(2) . ?
C25 C26 1.38(2) . ?
C26 C27 1.40(2) . ?
C27 C28 1.34(2) . ?
C28 C29 1.37(2) . ?
C30 C31 1.48(2) . ?
C40 C41 1.37(2) . ?
C40 C39 1.37(2) . ?
C44 C45 1.36(2) . ?
C44 C43 1.38(2) . ?
C45 C46 1.41(2) . ?
C54 C53 1.35(2) . ?
C54 C55 1.41(2) . ?
C51 C50 1.38(2) . ?
C51 C52 1.48(2) . ?
C56 C57 1.36(2) . ?
C56 C55 1.48(2) . ?
C52 C53 1.38(2) . ?
C60 C59 1.39(2) . ?
C47 C48 1.39(2) . ?
C58 C57 1.36(2) . ?
C58 C59 1.36(2) . ?
C41 C42 1.51(2) . ?
C48 C49 1.33(2) . ?
C38 C37 1.37(2) . ?
C38 C39 1.38(2) . ?
C43 C42 1.35(2) . ?
C37 C36 1.45(2) . ?
C32 C33 1.36(2) . ?
C50 C49 1.36(2) . ?
C36 C35 1.40(2) . ?
C34 C35 1.36(2) . ?
C34 C33 1.37(2) . ?
C61 C62 1.49(2) . ?
C1S C2S 1.51(3) . ?
C2S N1S 1.07(3) . ?
C3S N2S 1.18(3) . ?
C3S C4S 1.22(4) . ?
